data_7040100
loop_
_publ_author_name
'Deringer, Volker L.'
'Wang, Ai'
'George, Janine'
'Dronskowski, Richard'
'Englert, Ulli'

_publ_section_title
;
 Anisotropic thermal motion in transition-metal carbonyls from experiments
 and ab initio theory.
;
_journal_issue 35
_journal_name_full 'Dalton transactions (Cambridge, England : 2003)'
_journal_page_first 13680
_journal_page_last 13685
_journal_paper_doi 10.1039/c6dt02487d
_journal_volume 45
_journal_year 2016
_chemical_formula_moiety 'C6 Cr O6'
_chemical_formula_sum 'C6 Cr O6'
_chemical_formula_weight 220.06
_chemical_name_common Cr(CO)6_110degree
_chemical_name_systematic
;
 ?
;
_space_group_crystal_system orthorhombic
_space_group_IT_number 62
_space_group_name_Hall '-P 2ac 2n'
_space_group_name_H-M_alt 'P n m a'
_symmetry_space_group_name_Hall '-P 2ac 2n'
_symmetry_space_group_name_H-M 'P n m a'
_audit_creation_method SHELXL-2013
_audit_update_record
;
2016-06-17 deposited with the CCDC.
2016-08-01 downloaded from the CCDC.
;
_cell_angle_alpha 90
_cell_angle_beta 90
_cell_angle_gamma 90
_cell_formula_units_Z 4
_cell_length_a 11.5165(3)
_cell_length_b 10.9267(2)
_cell_length_c 6.21560(10)
_cell_measurement_reflns_used 7640
_cell_measurement_temperature 100(2)
_cell_measurement_theta_max 54.20
_cell_measurement_theta_min 3.54
_cell_volume 782.15(3)
_computing_cell_refinement 'Bruker SAINT'
_computing_data_collection 'Bruker SMART'
_computing_data_reduction 'Bruker SAINT'
_computing_structure_refinement 'SHELXL-2013 (Sheldrick, 2013)'
_computing_structure_solution SHELXS-97
_diffrn_ambient_temperature 100(2)
_diffrn_measured_fraction_theta_full 0.997
_diffrn_measured_fraction_theta_max 0.974
_diffrn_measurement_device_type 'CCD area detector'
_diffrn_measurement_method '\w scans'
_diffrn_radiation_monochromator 'multilayer optics'
_diffrn_radiation_type MoK\a
_diffrn_radiation_wavelength 0.71073
_diffrn_reflns_av_R_equivalents 0.0640
_diffrn_reflns_av_unetI/netI 0.0296
_diffrn_reflns_Laue_measured_fraction_full 0.997
_diffrn_reflns_Laue_measured_fraction_max 0.974
_diffrn_reflns_limit_h_max 26
_diffrn_reflns_limit_h_min -23
_diffrn_reflns_limit_k_max 25
_diffrn_reflns_limit_k_min -25
_diffrn_reflns_limit_l_max 12
_diffrn_reflns_limit_l_min -13
_diffrn_reflns_number 47979
_diffrn_reflns_point_group_measured_fraction_full 0.997
_diffrn_reflns_point_group_measured_fraction_max 0.974
_diffrn_reflns_theta_full 25.242
_diffrn_reflns_theta_max 54.913
_diffrn_reflns_theta_min 3.538
_diffrn_source 'Incoatec microsource'
_exptl_absorpt_coefficient_mu 1.454
_exptl_absorpt_correction_T_max 0.7507
_exptl_absorpt_correction_T_min 0.5759
_exptl_absorpt_correction_type multi-scan
_exptl_absorpt_process_details SADABS
_exptl_crystal_colour colourless
_exptl_crystal_density_diffrn 1.869
_exptl_crystal_description block
_exptl_crystal_F_000 432
_exptl_crystal_size_max 0.200
_exptl_crystal_size_mid 0.180
_exptl_crystal_size_min 0.130
_refine_diff_density_max 0.723
_refine_diff_density_min -1.613
_refine_diff_density_rms 0.117
_refine_ls_extinction_method none
_refine_ls_goodness_of_fit_ref 1.055
_refine_ls_hydrogen_treatment undef
_refine_ls_matrix_type full
_refine_ls_number_parameters 67
_refine_ls_number_reflns 5016
_refine_ls_number_restraints 0
_refine_ls_restrained_S_all 1.055
_refine_ls_R_factor_all 0.0448
_refine_ls_R_factor_gt 0.0360
_refine_ls_shift/su_max 0.001
_refine_ls_shift/su_mean 0.000
_refine_ls_structure_factor_coef Fsqd
_refine_ls_weighting_details
;
 w=1/[\s^2^(Fo^2^)+(0.0531P)^2^+0.1848P]
 where P=(Fo^2^+2Fc^2^)/3
;
_refine_ls_weighting_scheme calc
_refine_ls_wR_factor_gt 0.0987
_refine_ls_wR_factor_ref 0.1054
_reflns_Friedel_coverage 0.000
_reflns_number_gt 4212
_reflns_number_total 5016
_reflns_threshold_expression 'I > 2\s(I)'
_cod_data_source_file c6dt02487d2.cif
_cod_data_source_block CrCO6_110degree
_cod_depositor_comments 'Adding full bibliography for 7040100--7040101.cif.'
_cod_database_code 7040100
_shelx_space_group_comment
;
The symmetry employed for this shelxl refinement is uniquely defined
by the following loop, which should always be used as a source of
symmetry information in preference to the above space-group names.
They are only intended as comments.
;
_shelx_estimated_absorpt_t_min 0.760
_shelx_estimated_absorpt_t_max 0.833
_shelxl_version_number 2013-2

loop_
_space_group_symop_operation_xyz
'x, y, z'
'-x+1/2, -y, z+1/2'
'-x, y+1/2, -z'
'x+1/2, -y+1/2, -z+1/2'
'-x, -y, -z'
'x-1/2, y, -z-1/2'
'x, -y-1/2, z'
'-x-1/2, y-1/2, z-1/2'

loop_
_atom_site_label
_atom_site_type_symbol
_atom_site_fract_x
_atom_site_fract_y
_atom_site_fract_z
_atom_site_U_iso_or_equiv
_atom_site_adp_type
_atom_site_occupancy
_atom_site_site_symmetry_order
_atom_site_calc_flag
_atom_site_refinement_flags_posn
_atom_site_refinement_flags_adp
_atom_site_refinement_flags_occupancy
Cr1 Cr 0.37249(2) 0.7500 0.43808(2) 0.00928(3) Uani 1 2 d S T P
O1 O 0.51574(9) 0.7500 0.85191(15) 0.02030(14) Uani 1 2 d S T P
O2 O 0.53114(6) 0.94643(6) 0.24938(12) 0.01986(10) Uani 1 1 d . . .
O3 O 0.22641(9) 0.7500 0.02823(15) 0.02058(14) Uani 1 2 d S T P
O4 O 0.21855(6) 0.54973(6) 0.62882(12) 0.02094(10) Uani 1 1 d . . .
C1 C 0.46276(8) 0.7500 0.69669(15) 0.01358(11) Uani 1 2 d S T P
C2 C 0.47132(6) 0.87316(6) 0.31910(11) 0.01322(8) Uani 1 1 d . . .
C3 C 0.28123(8) 0.7500 0.18165(15) 0.01345(11) Uani 1 2 d S T P
C4 C 0.27510(6) 0.62501(6) 0.55757(11) 0.01356(8) Uani 1 1 d . . .

loop_
_atom_site_aniso_label
_atom_site_aniso_U_11
_atom_site_aniso_U_22
_atom_site_aniso_U_33
_atom_site_aniso_U_23
_atom_site_aniso_U_13
_atom_site_aniso_U_12
Cr1 0.00914(4) 0.00913(4) 0.00958(5) 0.000 0.00005(3) 0.000
O1 0.0202(3) 0.0265(4) 0.0143(3) 0.000 -0.0053(2) 0.000
O2 0.0194(2) 0.0178(2) 0.0224(3) 0.00232(17) 0.00315(17) -0.00690(17)
O3 0.0191(3) 0.0279(4) 0.0147(3) 0.000 -0.0054(2) 0.000
O4 0.0185(2) 0.0186(2) 0.0257(3) 0.00678(18) 0.00201(18) -0.00531(17)
C1 0.0130(3) 0.0153(3) 0.0125(3) 0.000 -0.0009(2) 0.000
C2 0.01304(19) 0.01256(17) 0.0141(2) 0.00030(14) 0.00044(15) -0.00121(14)
C3 0.0128(3) 0.0148(3) 0.0127(3) 0.000 -0.0008(2) 0.000
C4 0.01264(19) 0.01315(18) 0.0149(2) 0.00164(14) 0.00033(15) -0.00076(14)

loop_
_atom_type_symbol
_atom_type_description
_atom_type_scat_dispersion_real
_atom_type_scat_dispersion_imag
_atom_type_scat_source
C C 0.0033 0.0016 'International Tables Vol C Tables 4.2.6.8 and 6.1.1.4'
O O 0.0106 0.0060 'International Tables Vol C Tables 4.2.6.8 and 6.1.1.4'
Cr Cr 0.3209 0.6236 'International Tables Vol C Tables 4.2.6.8 and 6.1.1.4'

loop_
_geom_angle_atom_site_label_1
_geom_angle_atom_site_label_2
_geom_angle_atom_site_label_3
_geom_angle
_geom_angle_site_symmetry_1
_geom_angle_site_symmetry_3
C3 Cr1 C2 90.28(3) . 7_575
C3 Cr1 C2 90.27(3) . .
C2 Cr1 C2 89.51(4) 7_575 .
C3 Cr1 C1 179.49(4) . .
C2 Cr1 C1 90.09(3) 7_575 .
C2 Cr1 C1 90.09(3) . .
C3 Cr1 C4 90.08(3) . .
C2 Cr1 C4 89.81(3) 7_575 .
C2 Cr1 C4 179.24(3) . .
C1 Cr1 C4 89.57(3) . .
C3 Cr1 C4 90.08(3) . 7_575
C2 Cr1 C4 179.24(3) 7_575 7_575
C2 Cr1 C4 89.81(3) . 7_575
C1 Cr1 C4 89.57(3) . 7_575
C4 Cr1 C4 90.87(4) . 7_575
O1 C1 Cr1 179.42(9) . .
O2 C2 Cr1 179.36(7) . .
O3 C3 Cr1 179.90(9) . .
O4 C4 Cr1 179.05(7) . .

loop_
_geom_bond_atom_site_label_1
_geom_bond_atom_site_label_2
_geom_bond_distance
_geom_bond_site_symmetry_2
Cr1 C3 1.9092(9) .
Cr1 C2 1.9114(6) 7_575
Cr1 C2 1.9114(6) .
Cr1 C1 1.9143(9) .
Cr1 C4 1.9170(6) .
Cr1 C4 1.9170(6) 7_575
O1 C1 1.1415(12) .
O2 C2 1.1417(8) .
O3 C3 1.1436(12) .
O4 C4 1.1387(8) .
